data_4330396
loop_
_publ_author_name
'Rui-Biao Lin'
'Da Chen'
'Yan-Yong Lin'
'Jie-Peng Zhang'
'Xiao-Ming Chen'

_publ_section_title
;
 A Zeolite-Like Zinc Triazolate Framework with High Gas Adsorption and
 Separation Performance
;
_journal_name_full 'Inorganic Chemistry'
_journal_page_first 9950
_journal_page_last 9955
_journal_paper_doi 10.1021/ic301463z
_journal_volume 51
_journal_year 2012
_chemical_formula_moiety 'C4 H6 N8 Zn, C2 H6 O'
_chemical_formula_sum 'C6 H12 N8 O Zn'
_chemical_formula_weight 277.61
_chemical_name_systematic
; 
 ? 
;
_space_group_IT_number 96
_symmetry_cell_setting tetragonal
_symmetry_space_group_name_Hall 'P 4nw 2abw'
_symmetry_space_group_name_H-M 'P 43 21 2'
_atom_sites_solution_hydrogens geom
_atom_sites_solution_primary direct
_atom_sites_solution_secondary difmap
_audit_creation_method SHELXL-97
_cell_angle_alpha 90.00
_cell_angle_beta 90.00
_cell_angle_gamma 90.00
_cell_formula_units_Z 4
_cell_length_a 10.2040(15)
_cell_length_b 10.2040(15)
_cell_length_c 13.0998(18)
_cell_measurement_temperature 293(2)
_cell_volume 1364.0(3)
_computing_structure_refinement 'SHELXL-97 (Sheldrick, 1997)'
_computing_structure_solution 'SHELXS-97 (Sheldrick, 1990)'
_diffrn_ambient_temperature 293(2)
_diffrn_measured_fraction_theta_full 0.999
_diffrn_measured_fraction_theta_max 0.999
_diffrn_measurement_device_type '/w scan'
_diffrn_radiation_monochromator graphite
_diffrn_radiation_source 'fine-focus sealed tube'
_diffrn_radiation_type MoK\a
_diffrn_radiation_wavelength 0.71073
_diffrn_reflns_av_R_equivalents 0.0273
_diffrn_reflns_av_sigmaI/netI 0.0258
_diffrn_reflns_limit_h_max 12
_diffrn_reflns_limit_h_min -11
_diffrn_reflns_limit_k_max 11
_diffrn_reflns_limit_k_min -12
_diffrn_reflns_limit_l_max 16
_diffrn_reflns_limit_l_min -14
_diffrn_reflns_number 5820
_diffrn_reflns_theta_full 26.00
_diffrn_reflns_theta_max 26.00
_diffrn_reflns_theta_min 2.53
_exptl_absorpt_coefficient_mu 1.796
_exptl_absorpt_correction_T_max 0.7152
_exptl_absorpt_correction_T_min 0.6623
_exptl_absorpt_correction_type multi-scan
_exptl_absorpt_process_details SADABS
_exptl_crystal_colour colorless
_exptl_crystal_density_diffrn 1.352
_exptl_crystal_description block
_exptl_crystal_F_000 568
_exptl_crystal_size_max 0.25
_exptl_crystal_size_mid 0.23
_exptl_crystal_size_min 0.20
_refine_diff_density_max 1.715
_refine_diff_density_min -1.828
_refine_diff_density_rms 0.224
_refine_ls_abs_structure_details 'Flack H D (1983), Acta Cryst. A39, 876-881'
_refine_ls_abs_structure_Flack 0.5(2)
_refine_ls_extinction_method none
_refine_ls_goodness_of_fit_ref 1.074
_refine_ls_hydrogen_treatment constr
_refine_ls_matrix_type full
_refine_ls_number_parameters 78
_refine_ls_number_reflns 1342
_refine_ls_number_restraints 47
_refine_ls_restrained_S_all 1.070
_refine_ls_R_factor_all 0.1369
_refine_ls_R_factor_gt 0.1359
_refine_ls_shift/su_max 0.000
_refine_ls_shift/su_mean 0.000
_refine_ls_structure_factor_coef Fsqd
_refine_ls_weighting_details 'calc w=1/[\s^2^(Fo^2^)+(0.0923P)^2^+34.2201P] where P=(Fo^2^+2Fc^2^)/3'
_refine_ls_weighting_scheme calc
_refine_ls_wR_factor_gt 0.3243
_refine_ls_wR_factor_ref 0.3248
_reflns_number_gt 1314
_reflns_number_total 1342
_reflns_threshold_expression >2sigma(I)
_cod_data_source_file ic301463z_si_002_2.cif
_cod_data_source_block 1t
_cod_database_code 4330396

loop_
_symmetry_equiv_pos_as_xyz
'x, y, z'
'-x, -y, z+1/2'
'-y+1/2, x+1/2, z+3/4'
'y+1/2, -x+1/2, z+1/4'
'-x+1/2, y+1/2, -z+3/4'
'x+1/2, -y+1/2, -z+1/4'
'y, x, -z'
'-y, -x, -z+1/2'

loop_
_atom_site_label
_atom_site_type_symbol
_atom_site_fract_x
_atom_site_fract_y
_atom_site_fract_z
_atom_site_U_iso_or_equiv
_atom_site_adp_type
_atom_site_occupancy
_atom_site_symmetry_multiplicity
_atom_site_calc_flag
_atom_site_refinement_flags
Zn1 Zn 0.26969(16) 0.26969(16) 0.5000 0.0427(7) Uani 1 2 d S
N4 N 0.452(2) 0.2741(17) 0.5577(11) 0.090(6) Uani 1 1 d DU
C3 C 0.509(2) 0.2287(13) 0.6402(10) 0.082(6) Uani 1 1 d DU
N2 N 0.6333(19) 0.2526(16) 0.6504(10) 0.093(6) Uani 1 1 d DU
N1 N 0.663(3) 0.3257(19) 0.5609(14) 0.143(9) Uani 1 1 d DU
C5 C 0.554(2) 0.3351(19) 0.5098(19) 0.122(9) Uani 1 1 d DU
H3A H 0.5468 0.3785 0.4476 0.146 Uiso 1 1 calc R
N3 N 0.446(3) 0.1586(19) 0.7141(17) 0.157(13) Uani 1 1 d DU
H3B H 0.4885 0.1309 0.7665 0.188 Uiso 1 1 calc R
H3C H 0.3638 0.1421 0.7081 0.188 Uiso 1 1 calc R
O1 O 0.477(4) -0.347(5) 0.736(3) 0.155(19) Uani 0.50 1 d PD
H1A H 0.4196 -0.4044 0.7502 0.233 Uiso 0.50 1 d PR
C9 C 0.434(4) -0.225(5) 0.723(5) 0.106(18) Uiso 0.50 1 d PD
H9A H 0.4560 -0.1955 0.6547 0.127 Uiso 0.50 1 calc PR
H9B H 0.4769 -0.1678 0.7715 0.127 Uiso 0.50 1 calc PR
C8 C 0.291(4) -0.220(4) 0.738(5) 0.105(17) Uiso 0.50 1 d PD
H8A H 0.2717 -0.1294 0.7236 0.158 Uiso 0.50 1 d PR
H8B H 0.2438 -0.2745 0.6909 0.158 Uiso 0.50 1 d PR
H8C H 0.2656 -0.2403 0.8063 0.158 Uiso 0.50 1 d PR

loop_
_atom_site_aniso_label
_atom_site_aniso_U_11
_atom_site_aniso_U_22
_atom_site_aniso_U_33
_atom_site_aniso_U_23
_atom_site_aniso_U_13
_atom_site_aniso_U_12
Zn1 0.0491(9) 0.0491(9) 0.0298(10) 0.0043(8) -0.0043(8) -0.0130(10)
N4 0.164(17) 0.061(10) 0.046(8) 0.011(8) -0.015(10) 0.006(12)
C3 0.154(18) 0.056(11) 0.037(8) 0.016(9) -0.016(10) 0.011(13)
N2 0.153(15) 0.079(12) 0.047(8) 0.001(9) -0.060(10) 0.008(12)
N1 0.20(2) 0.15(2) 0.078(13) 0.048(14) -0.006(15) -0.015(16)
C5 0.16(2) 0.140(19) 0.066(14) 0.040(15) 0.024(16) 0.005(17)
N3 0.23(3) 0.12(2) 0.12(2) 0.073(16) 0.055(19) -0.044(19)
O1 0.12(3) 0.29(6) 0.05(2) 0.00(3) -0.02(2) -0.02(3)

loop_
_atom_type_symbol
_atom_type_description
_atom_type_scat_dispersion_real
_atom_type_scat_dispersion_imag
_atom_type_scat_source
C C 0.0033 0.0016 'International Tables Vol C Tables 4.2.6.8 and 6.1.1.4'
H H 0.0000 0.0000 'International Tables Vol C Tables 4.2.6.8 and 6.1.1.4'
N N 0.0061 0.0033 'International Tables Vol C Tables 4.2.6.8 and 6.1.1.4'
O O 0.0106 0.0060 'International Tables Vol C Tables 4.2.6.8 and 6.1.1.4'
Zn Zn 0.2839 1.4301 'International Tables Vol C Tables 4.2.6.8 and 6.1.1.4'

loop_
_geom_angle_atom_site_label_1
_geom_angle_atom_site_label_2
_geom_angle_atom_site_label_3
_geom_angle
_geom_angle_site_symmetry_1
_geom_angle_site_symmetry_3
N2 Zn1 N2 106.9(10) 3_544 6_456
N2 Zn1 N4 112.4(7) 3_544 .
N2 Zn1 N4 114.7(8) 6_456 .
N2 Zn1 N4 114.7(8) 3_544 7_556
N2 Zn1 N4 112.4(7) 6_456 7_556
N4 Zn1 N4 95.8(10) . 7_556
C3 N4 C5 101.6(19) . .
C3 N4 Zn1 135.5(16) . .
C5 N4 Zn1 122.9(15) . .
N2 C3 N4 116.9(16) . .
N2 C3 N3 119(2) . .
N4 C3 N3 124(2) . .
C3 N2 N1 103.0(16) . .
C3 N2 Zn1 139.0(13) . 4
N1 N2 Zn1 117.8(17) . 4
C5 N1 N2 106(2) . .
N1 C5 N4 112(2) . .
N1 C5 H3A 123.8 . .
N4 C5 H3A 123.8 . .
C3 N3 H3B 120.0 . .
C3 N3 H3C 120.0 . .
H3B N3 H3C 120.0 . .
C9 O1 H1A 117.0 . .
O1 C9 C8 110(4) . .
O1 C9 H9A 109.6 . .
C8 C9 H9A 109.6 . .
O1 C9 H9B 109.6 . .
C8 C9 H9B 109.6 . .
H9A C9 H9B 108.1 . .
C8 C8 C9 133(3) 8_556 .
C8 C8 H8A 124.4 8_556 .
C9 C8 H8A 102.6 . .
C8 C8 H8B 57.2 8_556 .
C9 C8 H8B 113.1 . .
H8A C8 H8B 109.5 . .
C8 C8 H8C 52.2 8_556 .
C9 C8 H8C 112.5 . .
H8A C8 H8C 109.5 . .
H8B C8 H8C 109.5 . .

loop_
_geom_bond_atom_site_label_1
_geom_bond_atom_site_label_2
_geom_bond_distance
_geom_bond_site_symmetry_2
Zn1 N2 1.921(14) 3_544
Zn1 N2 1.921(14) 6_456
Zn1 N4 2.012(19) .
Zn1 N4 2.012(19) 7_556
N4 C3 1.312(15) .
N4 C5 1.366(17) .
C3 N2 1.294(16) .
C3 N3 1.366(16) .
N2 N1 1.422(16) .
N2 Zn1 1.921(14) 4
N1 C5 1.301(18) .
C5 H3A 0.9300 .
N3 H3B 0.8600 .
N3 H3C 0.8600 .
O1 C9 1.32(2) .
O1 H1A 0.8500 .
C9 C8 1.47(2) .
C9 H9A 0.9700 .
C9 H9B 0.9700 .
C8 C8 1.08(8) 8_556
C8 H8A 0.9600 .
C8 H8B 0.9599 .
C8 H8C 0.9600 .
